data_4073577
loop_
_publ_author_name
'Braunschweig, Holger'
'Kupfer, Thomas'

_publ_section_title
;
 Transition-Metal-Catalyzed Bis-Silylation of Propyne by
 [2]Chromoarenophanes
;
_journal_issue 18
_journal_name_full Organometallics
_journal_page_first 4634
_journal_paper_doi 10.1021/om700479h
_journal_volume 26
_journal_year 2007
_chemical_formula_moiety 'C16 H22 Cr Si2'
_chemical_formula_sum 'C16 H22 Cr Si2'
_chemical_formula_weight 322.52
_chemical_name_common
;
?
;
_chemical_name_systematic
; 
?
;
_space_group_IT_number 62
_symmetry_cell_setting orthorhombic
_symmetry_space_group_name_Hall '-P 2ac 2n'
_symmetry_space_group_name_H-M 'P n m a'
_atom_sites_solution_hydrogens geom
_atom_sites_solution_primary direct
_atom_sites_solution_secondary difmap
_audit_creation_method SHELXL-97
_cell_angle_alpha 90.00
_cell_angle_beta 90.00
_cell_angle_gamma 90.00
_cell_formula_units_Z 4
_cell_length_a 13.2196(4)
_cell_length_b 11.8440(4)
_cell_length_c 9.7441(3)
_cell_measurement_reflns_used 9767
_cell_measurement_temperature 100(2)
_cell_measurement_theta_max 26.02
_cell_measurement_theta_min 2.71
_cell_volume 1525.66(8)
_computing_cell_refinement 'Saint+ ver. 7.12A (Bruker AXS)'
_computing_data_collection 'APEX2 ver. 1.0-27 (Bruker AXS)'
_computing_data_reduction 'Saint+ ver. 7.12A (Bruker AXS)'
_computing_molecular_graphics 'XP ver. 5.1 (Bruker AXS, 1998)'
_computing_publication_material 'SHELXL-97 (Sheldrick, 1997)'
_computing_structure_refinement 'SHELXL-97 (Sheldrick, 1997)'
_computing_structure_solution 'SHELXS-97 (Sheldrick, 1990)'
_diffrn_ambient_temperature 100(2)
_diffrn_measured_fraction_theta_full 0.999
_diffrn_measured_fraction_theta_max 0.999
_diffrn_measurement_device_type 'CCD area detector'
_diffrn_measurement_method 'phi and omega scans'
_diffrn_radiation_monochromator 'multi-layer mirror'
_diffrn_radiation_source 'rotating anode'
_diffrn_radiation_type MoK\a
_diffrn_radiation_wavelength 0.71073
_diffrn_reflns_av_R_equivalents 0.0435
_diffrn_reflns_av_sigmaI/netI 0.0127
_diffrn_reflns_limit_h_max 15
_diffrn_reflns_limit_h_min -16
_diffrn_reflns_limit_k_max 14
_diffrn_reflns_limit_k_min -14
_diffrn_reflns_limit_l_max 12
_diffrn_reflns_limit_l_min -12
_diffrn_reflns_number 38737
_diffrn_reflns_theta_full 26.00
_diffrn_reflns_theta_max 26.05
_diffrn_reflns_theta_min 2.60
_exptl_absorpt_coefficient_mu 0.891
_exptl_absorpt_correction_T_max 0.9568
_exptl_absorpt_correction_T_min 0.6900
_exptl_absorpt_correction_type multi-scan
_exptl_absorpt_process_details 'Sadabs 2004/1 (Brucker Nonius 2004)'
_exptl_crystal_colour orange
_exptl_crystal_density_diffrn 1.404
_exptl_crystal_density_method 'not measured'
_exptl_crystal_description needle
_exptl_crystal_F_000 680
_exptl_crystal_size_max 0.45
_exptl_crystal_size_mid 0.08
_exptl_crystal_size_min 0.05
_refine_diff_density_max 0.402
_refine_diff_density_min -0.286
_refine_diff_density_rms 0.057
_refine_ls_extinction_method none
_refine_ls_goodness_of_fit_ref 1.071
_refine_ls_hydrogen_treatment constr
_refine_ls_matrix_type full
_refine_ls_number_parameters 97
_refine_ls_number_reflns 1580
_refine_ls_number_restraints 0
_refine_ls_restrained_S_all 1.071
_refine_ls_R_factor_all 0.0245
_refine_ls_R_factor_gt 0.0237
_refine_ls_shift/su_max 0.001
_refine_ls_shift/su_mean 0.000
_refine_ls_structure_factor_coef Fsqd
_refine_ls_weighting_details 'calc w=1/[\s^2^(Fo^2^)+(0.0351P)^2^+1.4717P] where P=(Fo^2^+2Fc^2^)/3'
_refine_ls_weighting_scheme calc
_refine_ls_wR_factor_gt 0.0681
_refine_ls_wR_factor_ref 0.0688
_reflns_number_gt 1528
_reflns_number_total 1580
_reflns_threshold_expression >2sigma(I)
_cod_data_source_file om700479h-file002.cif
_cod_data_source_block Cu015
_cod_depositor_comments
;
The following automatic conversions were performed:

'_symmetry_cell_setting' value 'Orthorhombic' changed to
'orthorhombic' according to
/home/saulius/struct/CIF-dictionaries/cif_core.dic dictionary named
'cif_core.dic' version 2.4.1 from 2010-06-29.

Automatic conversion script
Id: cif_fix_values 1715 2011-07-08 13:25:40Z adriana 
;
_cod_original_sg_symbol_Hall '-P 2ac 2n '
_cod_original_sg_symbol_H-M Pnma
_cod_database_code 4073577

loop_
_symmetry_equiv_pos_as_xyz
'x, y, z'
'-x+1/2, -y, z+1/2'
'-x, y+1/2, -z'
'x+1/2, -y+1/2, -z+1/2'
'-x, -y, -z'
'x-1/2, y, -z-1/2'
'x, -y-1/2, z'
'-x-1/2, y-1/2, z-1/2'

loop_
_atom_site_label
_atom_site_type_symbol
_atom_site_fract_x
_atom_site_fract_y
_atom_site_fract_z
_atom_site_U_iso_or_equiv
_atom_site_adp_type
_atom_site_occupancy
_atom_site_symmetry_multiplicity
_atom_site_calc_flag
_atom_site_refinement_flags
Cr1 Cr 0.51564(2) 0.2500 1.09913(3) 0.01004(12) Uani 1 2 d S
Si1 Si 0.75169(4) 0.2500 0.93292(6) 0.01130(15) Uani 1 2 d S
C1 C 0.67907(16) 0.2500 1.0997(2) 0.0122(4) Uani 1 2 d S
Si2 Si 0.62304(4) 0.2500 0.76806(6) 0.01166(15) Uani 1 2 d S
C2 C 0.64243(11) 0.35303(12) 1.15718(15) 0.0132(3) Uani 1 1 d .
H2A H 0.6665 0.4229 1.1221 0.016 Uiso 1 1 calc R
C3 C 0.57095(12) 0.35321(13) 1.26539(15) 0.0151(3) Uani 1 1 d .
H3A H 0.5472 0.4227 1.3020 0.018 Uiso 1 1 calc R
C4 C 0.53502(17) 0.2500 1.3188(2) 0.0160(4) Uani 1 2 d S
H4A H 0.4866 0.2500 1.3908 0.019 Uiso 1 2 calc SR
C5 C 0.50500(16) 0.2500 0.8779(2) 0.0124(4) Uani 1 2 d S
C6 C 0.46533(12) 0.35296(13) 0.93169(15) 0.0137(3) Uani 1 1 d .
H6A H 0.4897 0.4229 0.8973 0.016 Uiso 1 1 calc R
C7 C 0.39008(12) 0.35287(13) 1.03559(16) 0.0161(3) Uani 1 1 d .
H7A H 0.3649 0.4224 1.0701 0.019 Uiso 1 1 calc R
C8 C 0.35255(17) 0.2500 1.0877(2) 0.0172(5) Uani 1 2 d S
H8A H 0.3023 0.2500 1.1575 0.021 Uiso 1 2 calc SR
C9 C 0.83233(12) 0.38007(13) 0.92128(16) 0.0169(3) Uani 1 1 d .
H9A H 0.8852 0.3771 0.9917 0.025 Uiso 1 1 calc R
H9B H 0.7902 0.4471 0.9358 0.025 Uiso 1 1 calc R
H9C H 0.8637 0.3839 0.8303 0.025 Uiso 1 1 calc R
C10 C 0.62709(12) 0.37939(14) 0.65734(16) 0.0176(3) Uani 1 1 d .
H10A H 0.5722 0.3762 0.5899 0.026 Uiso 1 1 calc R
H10B H 0.6922 0.3829 0.6095 0.026 Uiso 1 1 calc R
H10C H 0.6190 0.4467 0.7148 0.026 Uiso 1 1 calc R

loop_
_atom_site_aniso_label
_atom_site_aniso_U_11
_atom_site_aniso_U_22
_atom_site_aniso_U_33
_atom_site_aniso_U_23
_atom_site_aniso_U_13
_atom_site_aniso_U_12
Cr1 0.0094(2) 0.01149(19) 0.00919(19) 0.000 0.00059(12) 0.000
Si1 0.0088(3) 0.0127(3) 0.0124(3) 0.000 0.0001(2) 0.000
C1 0.0091(10) 0.0159(10) 0.0115(10) 0.000 -0.0034(7) 0.000
Si2 0.0106(3) 0.0145(3) 0.0098(3) 0.000 0.0004(2) 0.000
C2 0.0128(7) 0.0135(7) 0.0133(7) -0.0003(6) -0.0030(6) -0.0019(5)
C3 0.0170(7) 0.0162(7) 0.0123(7) -0.0039(6) -0.0025(6) 0.0011(6)
C4 0.0172(10) 0.0219(11) 0.0090(10) 0.000 -0.0001(8) 0.000
C5 0.0105(9) 0.0173(11) 0.0094(10) 0.000 -0.0036(8) 0.000
C6 0.0130(7) 0.0152(7) 0.0129(7) 0.0022(6) -0.0028(6) 0.0012(6)
C7 0.0133(7) 0.0194(8) 0.0154(7) -0.0010(6) -0.0013(6) 0.0053(6)
C8 0.0085(10) 0.0272(12) 0.0158(10) 0.000 0.0012(8) 0.000
C9 0.0137(8) 0.0165(7) 0.0205(8) -0.0005(6) 0.0021(6) -0.0024(6)
C10 0.0167(7) 0.0211(8) 0.0149(7) 0.0041(6) 0.0023(6) 0.0009(6)

loop_
_atom_type_symbol
_atom_type_description
_atom_type_scat_dispersion_real
_atom_type_scat_dispersion_imag
_atom_type_scat_source
C C 0.0033 0.0016 'International Tables Vol C Tables 4.2.6.8 and 6.1.1.4'
H H 0.0000 0.0000 'International Tables Vol C Tables 4.2.6.8 and 6.1.1.4'
Si Si 0.0817 0.0704 'International Tables Vol C Tables 4.2.6.8 and 6.1.1.4'
Cr Cr 0.3209 0.6236 'International Tables Vol C Tables 4.2.6.8 and 6.1.1.4'

loop_
_geom_angle_atom_site_label_1
_geom_angle_atom_site_label_2
_geom_angle_atom_site_label_3
_geom_angle
_geom_angle_site_symmetry_1
_geom_angle_site_symmetry_3
C6 Cr1 C6 69.38(8) 7_565 .
C6 Cr1 C2 139.97(6) 7_565 .
C6 Cr1 C2 96.86(6) . .
C6 Cr1 C2 96.86(6) 7_565 7_565
C6 Cr1 C2 139.97(6) . 7_565
C2 Cr1 C2 69.20(8) . 7_565
C6 Cr1 C7 38.61(6) 7_565 7_565
C6 Cr1 C7 82.16(6) . 7_565
C2 Cr1 C7 178.51(6) . 7_565
C2 Cr1 C7 110.86(6) 7_565 7_565
C6 Cr1 C7 82.16(6) 7_565 .
C6 Cr1 C7 38.61(6) . .
C2 Cr1 C7 110.86(6) . .
C2 Cr1 C7 178.51(6) 7_565 .
C7 Cr1 C7 69.04(9) 7_565 .
C6 Cr1 C4 142.46(5) 7_565 .
C6 Cr1 C4 142.46(5) . .
C2 Cr1 C4 69.27(6) . .
C2 Cr1 C4 69.27(6) 7_565 .
C7 Cr1 C4 112.19(7) 7_565 .
C7 Cr1 C4 112.19(7) . .
C6 Cr1 C3 178.26(6) 7_565 .
C6 Cr1 C3 110.77(6) . .
C2 Cr1 C3 38.39(6) . .
C2 Cr1 C3 81.94(6) 7_565 .
C7 Cr1 C3 143.03(6) 7_565 .
C7 Cr1 C3 99.02(6) . .
C4 Cr1 C3 38.19(5) . .
C6 Cr1 C3 110.77(6) 7_565 7_565
C6 Cr1 C3 178.26(6) . 7_565
C2 Cr1 C3 81.94(6) . 7_565
C2 Cr1 C3 38.39(6) 7_565 7_565
C7 Cr1 C3 99.02(6) 7_565 7_565
C7 Cr1 C3 143.03(6) . 7_565
C4 Cr1 C3 38.19(5) . 7_565
C3 Cr1 C3 69.04(8) . 7_565
C6 Cr1 C8 69.56(6) 7_565 .
C6 Cr1 C8 69.56(6) . .
C2 Cr1 C8 142.41(5) . .
C2 Cr1 C8 142.41(5) 7_565 .
C7 Cr1 C8 38.21(5) 7_565 .
C7 Cr1 C8 38.21(5) . .
C4 Cr1 C8 99.77(9) . .
C3 Cr1 C8 112.15(6) . .
C3 Cr1 C8 112.15(6) 7_565 .
C6 Cr1 C5 38.74(5) 7_565 .
C6 Cr1 C5 38.74(5) . .
C2 Cr1 C5 108.27(6) . .
C2 Cr1 C5 108.27(6) 7_565 .
C7 Cr1 C5 70.27(6) 7_565 .
C7 Cr1 C5 70.27(6) . .
C4 Cr1 C5 176.91(8) . .
C3 Cr1 C5 140.49(5) . .
C3 Cr1 C5 140.49(5) 7_565 .
C8 Cr1 C5 83.32(8) . .
C6 Cr1 C1 108.20(6) 7_565 .
C6 Cr1 C1 108.20(6) . .
C2 Cr1 C1 38.68(5) . .
C2 Cr1 C1 38.68(5) 7_565 .
C7 Cr1 C1 140.60(5) 7_565 .
C7 Cr1 C1 140.60(5) . .
C4 Cr1 C1 83.03(8) . .
C3 Cr1 C1 70.07(6) . .
C3 Cr1 C1 70.07(6) 7_565 .
C8 Cr1 C1 177.20(8) . .
C5 Cr1 C1 93.88(8) . .
C9 Si1 C9 110.33(10) . 7_565
C9 Si1 C1 109.93(6) . .
C9 Si1 C1 109.93(6) 7_565 .
C9 Si1 Si2 111.80(5) . .
C9 Si1 Si2 111.80(5) 7_565 .
C1 Si1 Si2 102.79(7) . .
C2 C1 C2 117.49(19) . 7_565
C2 C1 Si1 120.70(9) . .
C2 C1 Si1 120.70(9) 7_565 .
C2 C1 Cr1 70.22(10) . .
C2 C1 Cr1 70.22(10) 7_565 .
Si1 C1 Cr1 120.43(10) . .
C10 Si2 C10 109.64(10) . 7_565
C10 Si2 C5 110.43(6) . .
C10 Si2 C5 110.43(6) 7_565 .
C10 Si2 Si1 111.98(5) . .
C10 Si2 Si1 111.98(5) 7_565 .
C5 Si2 Si1 102.18(7) . .
C3 C2 C1 121.34(14) . .
C3 C2 Cr1 71.12(8) . .
C1 C2 Cr1 71.09(10) . .
C3 C2 H2A 119.3 . .
C1 C2 H2A 119.3 . .
Cr1 C2 H2A 131.4 . .
C4 C3 C2 119.86(14) . .
C4 C3 Cr1 70.84(10) . .
C2 C3 Cr1 70.49(8) . .
C4 C3 H3A 120.1 . .
C2 C3 H3A 120.1 . .
Cr1 C3 H3A 131.4 . .
C3 C4 C3 120.1(2) 7_565 .
C3 C4 Cr1 70.97(10) 7_565 .
C3 C4 Cr1 70.97(10) . .
C3 C4 H4A 119.9 7_565 .
C3 C4 H4A 119.9 . .
Cr1 C4 H4A 130.8 . .
C6 C5 C6 117.4(2) 7_565 .
C6 C5 Si2 120.71(10) 7_565 .
C6 C5 Si2 120.71(10) . .
C6 C5 Cr1 69.97(10) 7_565 .
C6 C5 Cr1 69.97(10) . .
Si2 C5 Cr1 120.71(10) . .
C7 C6 C5 121.26(15) . .
C7 C6 Cr1 70.98(9) . .
C5 C6 Cr1 71.29(10) . .
C7 C6 H6A 119.4 . .
C5 C6 H6A 119.4 . .
Cr1 C6 H6A 131.2 . .
C8 C7 C6 120.28(15) . .
C8 C7 Cr1 71.23(11) . .
C6 C7 Cr1 70.41(8) . .
C8 C7 H7A 119.9 . .
C6 C7 H7A 119.9 . .
Cr1 C7 H7A 131.3 . .
C7 C8 C7 119.5(2) 7_565 .
C7 C8 Cr1 70.56(11) 7_565 .
C7 C8 Cr1 70.56(11) . .
C7 C8 H8A 120.2 7_565 .
C7 C8 H8A 120.2 . .
Cr1 C8 H8A 131.4 . .
Si1 C9 H9A 109.5 . .
Si1 C9 H9B 109.5 . .
H9A C9 H9B 109.5 . .
Si1 C9 H9C 109.5 . .
H9A C9 H9C 109.5 . .
H9B C9 H9C 109.5 . .
Si2 C10 H10A 109.5 . .
Si2 C10 H10B 109.5 . .
H10A C10 H10B 109.5 . .
Si2 C10 H10C 109.5 . .
H10A C10 H10C 109.5 . .
H10B C10 H10C 109.5 . .

loop_
_geom_bond_atom_site_label_1
_geom_bond_atom_site_label_2
_geom_bond_distance
_geom_bond_site_symmetry_2
Cr1 C6 2.1427(15) 7_565
Cr1 C6 2.1427(15) .
Cr1 C2 2.1490(15) .
Cr1 C2 2.1490(15) 7_565
Cr1 C7 2.1501(15) 7_565
Cr1 C7 2.1501(15) .
Cr1 C4 2.155(2) .
Cr1 C3 2.1572(15) .
Cr1 C3 2.1572(15) 7_565
Cr1 C8 2.159(2) .
Cr1 C5 2.160(2) .
Cr1 C1 2.160(2) .
Si1 C9 1.8769(16) .
Si1 C9 1.8769(16) 7_565
Si1 C1 1.887(2) .
Si1 Si2 2.3394(8) .
C1 C2 1.4274(18) .
C1 C2 1.4274(18) 7_565
Si2 C10 1.8750(16) .
Si2 C10 1.8750(16) 7_565
Si2 C5 1.892(2) .
C2 C3 1.416(2) .
C2 H2A 0.9500 .
C3 C4 1.4108(19) .
C3 H3A 0.9500 .
C4 C3 1.4108(19) 7_565
C4 H4A 0.9500 .
C5 C6 1.4271(19) 7_565
C5 C6 1.4271(19) .
C6 C7 1.419(2) .
C6 H6A 0.9500 .
C7 C8 1.4103(19) .
C7 H7A 0.9500 .
C8 C7 1.4103(19) 7_565
C8 H8A 0.9500 .
C9 H9A 0.9800 .
C9 H9B 0.9800 .
C9 H9C 0.9800 .
C10 H10A 0.9800 .
C10 H10B 0.9800 .
C10 H10C 0.9800 .

loop_
_geom_torsion_atom_site_label_1
_geom_torsion_atom_site_label_2
_geom_torsion_atom_site_label_3
_geom_torsion_atom_site_label_4
_geom_torsion
_geom_torsion_site_symmetry_1
_geom_torsion_site_symmetry_4
C9 Si1 C1 C2 35.35(18) . .
C9 Si1 C1 C2 157.00(14) 7_565 .
Si2 Si1 C1 C2 -83.82(15) . .
C9 Si1 C1 C2 -157.00(14) . 7_565
C9 Si1 C1 C2 -35.35(18) 7_565 7_565
Si2 Si1 C1 C2 83.82(15) . 7_565
C9 Si1 C1 Cr1 119.18(6) . .
C9 Si1 C1 Cr1 -119.18(6) 7_565 .
Si2 Si1 C1 Cr1 0.0 . .
C6 Cr1 C1 C2 151.51(9) 7_565 .
C6 Cr1 C1 C2 77.90(10) . .
C2 Cr1 C1 C2 -130.59(17) 7_565 .
C7 Cr1 C1 C2 177.93(9) 7_565 .
C7 Cr1 C1 C2 51.49(15) . .
C4 Cr1 C1 C2 -65.29(9) . .
C3 Cr1 C1 C2 -28.23(9) . .
C3 Cr1 C1 C2 -102.36(11) 7_565 .
C5 Cr1 C1 C2 114.71(9) . .
C6 Cr1 C1 C2 -77.90(10) 7_565 7_565
C6 Cr1 C1 C2 -151.51(9) . 7_565
C2 Cr1 C1 C2 130.59(17) . 7_565
C7 Cr1 C1 C2 -51.49(15) 7_565 7_565
C7 Cr1 C1 C2 -177.93(9) . 7_565
C4 Cr1 C1 C2 65.29(9) . 7_565
C3 Cr1 C1 C2 102.36(11) . 7_565
C3 Cr1 C1 C2 28.23(9) 7_565 7_565
C5 Cr1 C1 C2 -114.71(9) . 7_565
C6 Cr1 C1 Si1 36.80(4) 7_565 .
C6 Cr1 C1 Si1 -36.80(4) . .
C2 Cr1 C1 Si1 -114.71(9) . .
C2 Cr1 C1 Si1 114.71(9) 7_565 .
C7 Cr1 C1 Si1 63.22(9) 7_565 .
C7 Cr1 C1 Si1 -63.22(9) . .
C4 Cr1 C1 Si1 180.0 . .
C3 Cr1 C1 Si1 -142.93(4) . .
C3 Cr1 C1 Si1 142.93(4) 7_565 .
C5 Cr1 C1 Si1 0.0 . .
C9 Si1 Si2 C10 0.32(8) . .
C9 Si1 Si2 C10 -123.95(8) 7_565 .
C1 Si1 Si2 C10 118.18(6) . .
C9 Si1 Si2 C10 123.95(8) . 7_565
C9 Si1 Si2 C10 -0.32(8) 7_565 7_565
C1 Si1 Si2 C10 -118.18(6) . 7_565
C9 Si1 Si2 C5 -117.86(6) . .
C9 Si1 Si2 C5 117.86(6) 7_565 .
C1 Si1 Si2 C5 0.0 . .
C2 C1 C2 C3 -1.2(3) 7_565 .
Si1 C1 C2 C3 166.83(12) . .
Cr1 C1 C2 C3 52.47(13) . .
C2 C1 C2 Cr1 -53.67(16) 7_565 .
Si1 C1 C2 Cr1 114.36(14) . .
C6 Cr1 C2 C3 -179.07(9) 7_565 .
C6 Cr1 C2 C3 115.04(9) . .
C2 Cr1 C2 C3 -103.76(8) 7_565 .
C7 Cr1 C2 C3 77.83(10) . .
C4 Cr1 C2 C3 -28.90(9) . .
C3 Cr1 C2 C3 -66.23(10) 7_565 .
C8 Cr1 C2 C3 49.89(14) . .
C5 Cr1 C2 C3 153.07(8) . .
C1 Cr1 C2 C3 -134.28(14) . .
C6 Cr1 C2 C1 -44.79(13) 7_565 .
C6 Cr1 C2 C1 -110.68(10) . .
C2 Cr1 C2 C1 30.52(11) 7_565 .
C7 Cr1 C2 C1 -147.89(10) . .
C4 Cr1 C2 C1 105.38(10) . .
C3 Cr1 C2 C1 134.28(14) . .
C3 Cr1 C2 C1 68.05(10) 7_565 .
C8 Cr1 C2 C1 -175.83(12) . .
C5 Cr1 C2 C1 -72.65(10) . .
C1 C2 C3 C4 0.3(2) . .
Cr1 C2 C3 C4 52.78(15) . .
C1 C2 C3 Cr1 -52.46(14) . .
C6 Cr1 C3 C4 152.82(11) . .
C2 Cr1 C3 C4 -133.02(15) . .
C2 Cr1 C3 C4 -66.53(11) 7_565 .
C7 Cr1 C3 C4 47.67(15) 7_565 .
C7 Cr1 C3 C4 114.62(12) . .
C3 Cr1 C3 C4 -29.04(12) 7_565 .
C8 Cr1 C3 C4 77.22(12) . .
C5 Cr1 C3 C4 -175.55(12) . .
C1 Cr1 C3 C4 -104.60(12) . .
C6 Cr1 C3 C2 -74.16(10) . .
C2 Cr1 C3 C2 66.49(10) 7_565 .
C7 Cr1 C3 C2 -179.30(9) 7_565 .
C7 Cr1 C3 C2 -112.35(9) . .
C4 Cr1 C3 C2 133.02(15) . .
C3 Cr1 C3 C2 103.99(8) 7_565 .
C8 Cr1 C3 C2 -149.75(8) . .
C5 Cr1 C3 C2 -42.52(14) . .
C1 Cr1 C3 C2 28.42(8) . .
C2 C3 C4 C3 0.6(3) . 7_565
Cr1 C3 C4 C3 53.23(19) . 7_565
C2 C3 C4 Cr1 -52.62(14) . .
C6 Cr1 C4 C3 44.51(18) 7_565 7_565
C6 Cr1 C4 C3 -177.36(10) . 7_565
C2 Cr1 C4 C3 -103.81(12) . 7_565
C2 Cr1 C4 C3 -29.04(10) 7_565 7_565
C7 Cr1 C4 C3 75.84(12) 7_565 7_565
C7 Cr1 C4 C3 151.31(10) . 7_565
C3 Cr1 C4 C3 -132.9(2) . 7_565
C8 Cr1 C4 C3 113.57(10) . 7_565
C1 Cr1 C4 C3 -66.43(10) . 7_565
C6 Cr1 C4 C3 177.36(10) 7_565 .
C6 Cr1 C4 C3 -44.51(18) . .
C2 Cr1 C4 C3 29.04(10) . .
C2 Cr1 C4 C3 103.81(12) 7_565 .
C7 Cr1 C4 C3 -151.31(10) 7_565 .
C7 Cr1 C4 C3 -75.84(12) . .
C3 Cr1 C4 C3 132.9(2) 7_565 .
C8 Cr1 C4 C3 -113.57(10) . .
C1 Cr1 C4 C3 66.43(10) . .
C10 Si2 C5 C6 157.05(14) . 7_565
C10 Si2 C5 C6 35.62(18) 7_565 7_565
Si1 Si2 C5 C6 -83.66(15) . 7_565
C10 Si2 C5 C6 -35.62(18) . .
C10 Si2 C5 C6 -157.05(14) 7_565 .
Si1 Si2 C5 C6 83.66(15) . .
C10 Si2 C5 Cr1 -119.28(6) . .
C10 Si2 C5 Cr1 119.28(6) 7_565 .
Si1 Si2 C5 Cr1 0.0 . .
C6 Cr1 C5 C6 -130.86(19) . 7_565
C2 Cr1 C5 C6 151.29(9) . 7_565
C2 Cr1 C5 C6 77.84(11) 7_565 7_565
C7 Cr1 C5 C6 -28.42(10) 7_565 7_565
C7 Cr1 C5 C6 -102.45(11) . 7_565
C3 Cr1 C5 C6 177.53(10) . 7_565
C3 Cr1 C5 C6 51.61(16) 7_565 7_565
C8 Cr1 C5 C6 -65.43(9) . 7_565
C1 Cr1 C5 C6 114.57(9) . 7_565
C6 Cr1 C5 C6 130.86(19) 7_565 .
C2 Cr1 C5 C6 -77.84(11) . .
C2 Cr1 C5 C6 -151.29(10) 7_565 .
C7 Cr1 C5 C6 102.45(11) 7_565 .
C7 Cr1 C5 C6 28.42(10) . .
C3 Cr1 C5 C6 -51.61(16) . .
C3 Cr1 C5 C6 -177.53(10) 7_565 .
C8 Cr1 C5 C6 65.43(9) . .
C1 Cr1 C5 C6 -114.57(9) . .
C6 Cr1 C5 Si2 -114.57(9) 7_565 .
C6 Cr1 C5 Si2 114.57(9) . .
C2 Cr1 C5 Si2 36.72(4) . .
C2 Cr1 C5 Si2 -36.72(4) 7_565 .
C7 Cr1 C5 Si2 -142.99(5) 7_565 .
C7 Cr1 C5 Si2 142.99(5) . .
C3 Cr1 C5 Si2 62.96(9) . .
C3 Cr1 C5 Si2 -62.96(9) 7_565 .
C8 Cr1 C5 Si2 180.0 . .
C1 Cr1 C5 Si2 0.0 . .
C6 C5 C6 C7 0.6(3) 7_565 .
Si2 C5 C6 C7 -167.11(13) . .
Cr1 C5 C6 C7 -52.55(14) . .
C6 C5 C6 Cr1 53.16(17) 7_565 .
Si2 C5 C6 Cr1 -114.57(14) . .
C6 Cr1 C6 C7 103.75(9) 7_565 .
C2 Cr1 C6 C7 -115.10(9) . .
C2 Cr1 C6 C7 179.29(9) 7_565 .
C7 Cr1 C6 C7 66.03(11) 7_565 .
C4 Cr1 C6 C7 -50.49(15) . .
C3 Cr1 C6 C7 -78.10(10) . .
C8 Cr1 C6 C7 28.70(9) . .
C5 Cr1 C6 C7 134.13(14) . .
C1 Cr1 C6 C7 -153.09(9) . .
C6 Cr1 C6 C5 -30.37(11) 7_565 .
C2 Cr1 C6 C5 110.77(11) . .
C2 Cr1 C6 C5 45.17(14) 7_565 .
C7 Cr1 C6 C5 -68.10(11) 7_565 .
C7 Cr1 C6 C5 -134.13(14) . .
C4 Cr1 C6 C5 175.39(13) . .
C3 Cr1 C6 C5 147.77(10) . .
C8 Cr1 C6 C5 -105.43(11) . .
C1 Cr1 C6 C5 72.78(11) . .
C5 C6 C7 C8 -0.2(2) . .
Cr1 C6 C7 C8 -52.90(15) . .
C5 C6 C7 Cr1 52.68(15) . .
C6 Cr1 C7 C8 66.74(11) 7_565 .
C6 Cr1 C7 C8 133.33(15) . .
C2 Cr1 C7 C8 -152.49(11) . .
C7 Cr1 C7 C8 29.10(12) 7_565 .
C4 Cr1 C7 C8 -77.19(11) . .
C3 Cr1 C7 C8 -114.56(11) . .
C3 Cr1 C7 C8 -47.60(15) 7_565 .
C5 Cr1 C7 C8 104.82(11) . .
C1 Cr1 C7 C8 175.96(12) . .
C6 Cr1 C7 C6 -66.59(10) 7_565 .
C2 Cr1 C7 C6 74.19(10) . .
C7 Cr1 C7 C6 -104.22(9) 7_565 .
C4 Cr1 C7 C6 149.49(9) . .
C3 Cr1 C7 C6 112.12(10) . .
C3 Cr1 C7 C6 179.07(9) 7_565 .
C8 Cr1 C7 C6 -133.33(15) . .
C5 Cr1 C7 C6 -28.50(9) . .
C1 Cr1 C7 C6 42.63(14) . .
C6 C7 C8 C7 -0.2(3) . 7_565
Cr1 C7 C8 C7 -52.73(19) . 7_565
C6 C7 C8 Cr1 52.53(14) . .
C6 Cr1 C8 C7 28.98(10) 7_565 7_565
C6 Cr1 C8 C7 103.77(11) . 7_565
C2 Cr1 C8 C7 177.80(9) . 7_565
C2 Cr1 C8 C7 -45.05(17) 7_565 7_565
C7 Cr1 C8 C7 132.75(19) . 7_565
C4 Cr1 C8 C7 -113.63(10) . 7_565
C3 Cr1 C8 C7 -151.35(10) . 7_565
C3 Cr1 C8 C7 -75.90(12) 7_565 7_565
C5 Cr1 C8 C7 66.37(10) . 7_565
C6 Cr1 C8 C7 -103.77(11) 7_565 .
C6 Cr1 C8 C7 -28.98(10) . .
C2 Cr1 C8 C7 45.05(17) . .
C2 Cr1 C8 C7 -177.80(9) 7_565 .
C7 Cr1 C8 C7 -132.75(19) 7_565 .
C4 Cr1 C8 C7 113.63(10) . .
C3 Cr1 C8 C7 75.90(12) . .
C3 Cr1 C8 C7 151.35(10) 7_565 .
C5 Cr1 C8 C7 -66.37(10) . .
